data_7208773
loop_
_publ_author_name
'Kyprianidou, Eleni J.'
'Papaefstathiou, Giannis S.'
'Manos, Manolis J.'
'Tasiopoulos, Anastasios J.'

_publ_section_title
;
 A flexible Cd2+ metal organic framework with a unique (3,3,6)-connected
 topology, unprecedented secondary building units and single crystal to
 single crystal solvent exchange properties
;
_journal_issue 24
_journal_name_full CrystEngComm
_journal_page_first 8368
_journal_paper_doi 10.1039/c2ce25913c
_journal_volume 14
_journal_year 2012
_chemical_formula_moiety 'C41 H33 Cd3 N5 O15, 4.5(C6 H6)'
_chemical_formula_sum 'C68 H60 Cd3 N5 O15'
_chemical_formula_weight 1524.41
_chemical_name_systematic
;
?
;
_space_group_IT_number 15
_symmetry_cell_setting monoclinic
_symmetry_space_group_name_Hall '-C 2yc'
_symmetry_space_group_name_H-M 'C 1 2/c 1'
_atom_sites_solution_hydrogens geom
_atom_sites_solution_primary direct
_atom_sites_solution_secondary difmap
_audit_creation_method SHELXL-97
_cell_angle_alpha 90.00
_cell_angle_beta 120.172(10)
_cell_angle_gamma 90.00
_cell_formula_units_Z 8
_cell_length_a 35.319(3)
_cell_length_b 18.2332(10)
_cell_length_c 23.452(2)
_cell_measurement_reflns_used 9049
_cell_measurement_temperature 100(2)
_cell_measurement_theta_max 29.0063
_cell_measurement_theta_min 2.9532
_cell_volume 13056(2)
_computing_cell_refinement 'CrysAlis RED'
_computing_data_collection 'CrysAlis CCD'
_computing_data_reduction 'CrysAlis RED'
_computing_molecular_graphics
;
DIAMOND (Brandenburg, 2006)
MERCURY (Bruno et al. 2002)
;
_computing_publication_material 'WINGX (Farrugia, 1999)'
_computing_structure_refinement 'SHELXL-97 (Sheldrick, 1997)'
_computing_structure_solution 'SHELXL-97 (Sheldrick, 1997)'
_diffrn_ambient_temperature 100(2)
_diffrn_detector_area_resol_mean 10.4223
_diffrn_measured_fraction_theta_full 0.997
_diffrn_measured_fraction_theta_max 0.997
_diffrn_measurement_device_type 'SuperNova, Dual, Cu at zero, Atlas'
_diffrn_measurement_method '\w scans'
_diffrn_radiation_monochromator mirror
_diffrn_radiation_source 'SuperNova (Mo) X-ray Source'
_diffrn_radiation_type MoK\a
_diffrn_radiation_wavelength 0.71073
_diffrn_reflns_av_R_equivalents 0.0403
_diffrn_reflns_av_sigmaI/netI 0.0434
_diffrn_reflns_limit_h_max 42
_diffrn_reflns_limit_h_min -35
_diffrn_reflns_limit_k_max 21
_diffrn_reflns_limit_k_min -21
_diffrn_reflns_limit_l_max 27
_diffrn_reflns_limit_l_min -26
_diffrn_reflns_number 31147
_diffrn_reflns_theta_full 25.00
_diffrn_reflns_theta_max 25.00
_diffrn_reflns_theta_min 2.96
_exptl_absorpt_coefficient_mu 1.038
_exptl_absorpt_correction_T_max 1.00000
_exptl_absorpt_correction_T_min 0.71298
_exptl_absorpt_correction_type multi-scan
_exptl_absorpt_process_details 'Empirical absorption correction (CrysAlis RED, Oxford Diffraction)'
_exptl_crystal_colour 'light brown'
_exptl_crystal_density_diffrn 1.551
_exptl_crystal_density_method 'not measured'
_exptl_crystal_description polyhedral
_exptl_crystal_F_000 6136
_exptl_crystal_size_max 0.10
_exptl_crystal_size_mid 0.08
_exptl_crystal_size_min 0.06
_refine_diff_density_max 2.341
_refine_diff_density_min -0.911
_refine_diff_density_rms 0.151
_refine_ls_extinction_method none
_refine_ls_goodness_of_fit_ref 1.094
_refine_ls_hydrogen_treatment mixed
_refine_ls_matrix_type full
_refine_ls_number_parameters 841
_refine_ls_number_reflns 11471
_refine_ls_number_restraints 307
_refine_ls_restrained_S_all 1.098
_refine_ls_R_factor_all 0.0829
_refine_ls_R_factor_gt 0.0694
_refine_ls_shift/su_max 0.000
_refine_ls_shift/su_mean 0.000
_refine_ls_structure_factor_coef Fsqd
_refine_ls_weighting_details 'calc w=1/[\s^2^(Fo^2^)+(0.0926P)^2^+156.9655P] where P=(Fo^2^+2Fc^2^)/3'
_refine_ls_weighting_scheme calc
_refine_ls_wR_factor_gt 0.1849
_refine_ls_wR_factor_ref 0.1926
_reflns_number_gt 9476
_reflns_number_total 11471
_reflns_threshold_expression >2sigma(I)
_cod_data_source_file c2ce25913c.txt
_cod_data_source_block UCY-3-benzene
_cod_depositor_comments
;
The following automatic conversions were performed:

'_symmetry_cell_setting' value 'Monoclinic' changed to 'monoclinic'
according to /home/saulius/struct/CIF-dictionaries/cif_core.dic
dictionary named 'cif_core.dic' version 2.4.2 from 2011-04-26.

Automatic conversion script
Id: cif_fix_values 1891 2012-01-12 08:04:46Z andrius 
;
_cod_original_cell_volume 13057(2)
_cod_original_sg_symbol_H-M 'C 2/c'
_cod_database_code 7208773

loop_
_symmetry_equiv_pos_as_xyz
'x, y, z'
'-x, y, -z+1/2'
'x+1/2, y+1/2, z'
'-x+1/2, y+1/2, -z+1/2'
'-x, -y, -z'
'x, -y, z-1/2'
'-x+1/2, -y+1/2, -z'
'x+1/2, -y+1/2, z-1/2'

loop_
_atom_site_label
_atom_site_type_symbol
_atom_site_fract_x
_atom_site_fract_y
_atom_site_fract_z
_atom_site_U_iso_or_equiv
_atom_site_adp_type
_atom_site_occupancy
_atom_site_symmetry_multiplicity
_atom_site_calc_flag
_atom_site_refinement_flags
_atom_site_disorder_assembly
_atom_site_disorder_group
N1 N 0.4088(2) 0.8505(6) 0.5900(4) 0.061(2) Uani 1 1 d . . .
N2 N 0.6104(2) 0.6659(3) 0.6218(3) 0.0491(18) Uani 1 1 d . . .
N3 N 0.3781(5) 0.3297(8) 0.5432(8) 0.153(7) Uani 1 1 d . . .
N4 N 0.3989(3) 0.6724(5) 0.6549(4) 0.081(3) Uani 1 1 d . . .
N5 N 0.2596(3) 0.4710(5) 0.1645(4) 0.066(2) Uani 1 1 d . . .
O1 O 0.3554(3) 0.8450(5) 0.7563(5) 0.0440(19) Uani 0.70 1 d PU . .
O1A O 0.3549(7) 0.8743(15) 0.7933(14) 0.073(7) Uani 0.30 1 d PU . .
O2 O 0.3648(3) 0.9451(6) 0.7141(5) 0.059(2) Uani 0.75 1 d PU . .
O2A O 0.6405(9) 0.881(2) 0.7911(16) 0.080(10) Uani 0.25 1 d PU . .
O3 O 0.21884(17) 0.9107(3) 0.4905(3) 0.0431(12) Uani 1 1 d . . .
O4 O 0.27376(19) 0.9504(3) 0.5868(3) 0.0458(13) Uani 1 1 d . . .
O5 O 0.31287(15) 0.6610(3) 0.4207(2) 0.0375(12) Uani 1 1 d . A .
O6 O 0.24436(15) 0.7024(3) 0.3800(2) 0.0364(11) Uani 1 1 d . . .
O7 O 0.38167(17) 0.5356(3) 0.4537(3) 0.0495(15) Uani 1 1 d . . .
O8 O 0.38817(17) 0.6216(3) 0.3924(3) 0.0509(15) Uani 1 1 d . . .
O9 O 0.21847(16) 0.9694(3) 0.6452(2) 0.0367(11) Uani 1 1 d . . .
O10 O 0.28268(16) 1.0093(3) 0.7227(3) 0.0404(12) Uani 1 1 d . . .
O11 O 0.29669(16) 0.7315(3) 0.2897(3) 0.0517(15) Uani 1 1 d . . .
O12 O 0.26098(15) 0.8413(3) 0.7469(2) 0.0356(11) Uani 1 1 d . . .
O13 O 0.3320(3) 0.4301(3) 0.5014(4) 0.0670(18) Uani 1 1 d . . .
O14 O 0.3785(2) 0.5946(4) 0.5690(3) 0.0617(18) Uani 1 1 d . . .
O15 O 0.3079(2) 0.5490(3) 0.2446(3) 0.0504(14) Uani 1 1 d . . .
C1 C 0.6211(3) 0.8888(6) 0.7453(6) 0.064(3) Uani 1 1 d . . .
C2 C 0.5723(3) 0.8771(5) 0.7024(5) 0.069(3) Uani 1 1 d D A .
C3 C 0.5553(4) 0.8168(8) 0.6613(7) 0.121(5) Uani 1 1 d DU . .
H3 H 0.5758 0.7828 0.6641 0.145 Uiso 1 1 calc R . .
C4 C 0.5119(4) 0.8002(11) 0.6165(9) 0.156(7) Uani 1 1 d DU A .
H4 H 0.5036 0.7621 0.5861 0.187 Uiso 1 1 calc R . .
C5 C 0.4824(4) 0.8458(7) 0.6215(6) 0.090(4) Uani 1 1 d D . .
C6 C 0.4961(3) 0.8996(7) 0.6693(5) 0.091(4) Uani 1 1 d D A 1
H6 H 0.4757 0.9248 0.6758 0.110 Uiso 1 1 calc R A 1
C8A C 0.4329(10) 0.8861(15) 0.6173(15) 0.031(6) Uani 0.25 1 d PU A 2
C7 C 0.5407(3) 0.9161(8) 0.7081(6) 0.109(5) Uani 1 1 d DU . .
H7 H 0.5493 0.9542 0.7384 0.131 Uiso 1 1 calc R A 1
C8 C 0.4342(5) 0.8320(9) 0.5792(7) 0.082(5) Uani 0.75 1 d PU A .
C9 C 0.2588(2) 0.9130(4) 0.5342(4) 0.0367(16) Uani 1 1 d . . .
C10 C 0.2897(2) 0.8669(4) 0.5232(3) 0.0322(15) Uani 1 1 d . A .
C11 C 0.2734(2) 0.8127(4) 0.4750(3) 0.0303(15) Uani 1 1 d . . .
H11 H 0.2434 0.8057 0.4491 0.036 Uiso 1 1 calc R . .
C12 C 0.3017(2) 0.7692(4) 0.4655(3) 0.0332(15) Uani 1 1 d . A .
C13 C 0.3467(2) 0.7809(4) 0.5025(4) 0.0375(16) Uani 1 1 d . . .
H13 H 0.3658 0.7521 0.4956 0.045 Uiso 1 1 calc R A .
C14 C 0.3630(2) 0.8367(4) 0.5503(4) 0.0406(18) Uani 1 1 d . A .
C15 C 0.3350(2) 0.8778(4) 0.5615(4) 0.0374(17) Uani 1 1 d . . .
H15 H 0.3460 0.9131 0.5946 0.045 Uiso 1 1 calc R A .
C16 C 0.2845(2) 0.7070(4) 0.4176(3) 0.0320(15) Uani 1 1 d . . .
C17 C 0.4033(2) 0.5813(5) 0.4428(4) 0.0433(19) Uani 1 1 d . . .
C18 C 0.4514(2) 0.5906(4) 0.4931(4) 0.0419(19) Uani 1 1 d . . .
C19 C 0.4722(3) 0.5446(5) 0.5451(4) 0.048(2) Uani 1 1 d . . .
H19 H 0.4565 0.5080 0.5518 0.057 Uiso 1 1 calc R . .
C20 C 0.5169(3) 0.5520(5) 0.5885(4) 0.048(2) Uani 1 1 d . . .
H20 H 0.5311 0.5188 0.6230 0.058 Uiso 1 1 calc R . .
C21 C 0.5403(3) 0.6075(4) 0.5811(4) 0.047(2) Uani 1 1 d . . .
C22 C 0.5183(3) 0.6546(6) 0.5297(6) 0.090(4) Uani 1 1 d . . .
H22 H 0.5331 0.6944 0.5254 0.108 Uiso 1 1 calc R . .
C23 C 0.4748(3) 0.6449(6) 0.4842(6) 0.082(4) Uani 1 1 d . . .
H23 H 0.4611 0.6752 0.4473 0.099 Uiso 1 1 calc R . .
C24 C 0.5880(3) 0.6125(4) 0.6246(4) 0.046(2) Uani 1 1 d D . .
C25 C 0.2431(2) 1.0199(4) 0.6856(4) 0.0356(16) Uani 1 1 d . . .
C26 C 0.2217(2) 1.0892(4) 0.6878(4) 0.0361(17) Uani 1 1 d . . .
C27 C 0.1763(2) 1.0947(4) 0.6552(4) 0.0393(18) Uani 1 1 d . . .
H27 H 0.1592 1.0545 0.6323 0.047 Uiso 1 1 calc R . .
C28 C 0.1563(2) 1.1596(4) 0.6567(4) 0.0396(18) Uani 1 1 d . . .
C29 C 0.1822(2) 1.2209(4) 0.6887(4) 0.0425(18) Uani 1 1 d . . .
H29 H 0.1691 1.2655 0.6878 0.051 Uiso 1 1 calc R . .
C30 C 0.2276(2) 1.2149(4) 0.7219(3) 0.0356(16) Uani 1 1 d . . .
C31 C 0.2475(2) 1.1495(4) 0.7213(3) 0.0338(15) Uani 1 1 d . . .
H31 H 0.2779 1.1460 0.7431 0.041 Uiso 1 1 calc R . .
C32 C 0.2564(2) 0.7214(4) 0.2578(4) 0.0372(17) Uani 1 1 d . . .
C33 C 0.3667(6) 0.3908(8) 0.5107(7) 0.104(5) Uani 1 1 d . . .
C34 C 0.3565(10) 0.3020(13) 0.5807(15) 0.245(18) Uani 1 1 d . . .
H34A H 0.3684 0.2549 0.5994 0.367 Uiso 1 1 calc R . .
H34B H 0.3255 0.2977 0.5512 0.367 Uiso 1 1 calc R . .
H34C H 0.3620 0.3359 0.6154 0.367 Uiso 1 1 calc R . .
C35 C 0.4134(9) 0.2832(13) 0.5475(13) 0.214(14) Uani 1 1 d . . .
H35A H 0.4159 0.2398 0.5722 0.321 Uiso 1 1 calc R . .
H35B H 0.4405 0.3098 0.5691 0.321 Uiso 1 1 calc R . .
H35C H 0.4068 0.2698 0.5039 0.321 Uiso 1 1 calc R . .
C36 C 0.3696(3) 0.6395(5) 0.6001(4) 0.055(2) Uani 1 1 d . . .
C37 C 0.4459(4) 0.6590(9) 0.6814(7) 0.132(7) Uani 1 1 d . . .
H37A H 0.4625 0.6867 0.7212 0.197 Uiso 1 1 calc R . .
H37B H 0.4538 0.6738 0.6496 0.197 Uiso 1 1 calc R . .
H37C H 0.4519 0.6077 0.6907 0.197 Uiso 1 1 calc R . .
C38 C 0.3850(5) 0.7233(7) 0.6889(6) 0.100(5) Uani 1 1 d . . .
H38A H 0.4103 0.7417 0.7278 0.150 Uiso 1 1 calc R . .
H38B H 0.3663 0.6982 0.7012 0.150 Uiso 1 1 calc R . .
H38C H 0.3693 0.7634 0.6601 0.150 Uiso 1 1 calc R . .
C39 C 0.2697(3) 0.5316(5) 0.2018(4) 0.061(3) Uani 1 1 d . . .
C40 C 0.2927(3) 0.4242(6) 0.1676(5) 0.069(3) Uani 1 1 d . . .
H40A H 0.2793 0.3844 0.1371 0.103 Uiso 1 1 calc R . .
H40B H 0.3098 0.4050 0.2115 0.103 Uiso 1 1 calc R . .
H40C H 0.3113 0.4514 0.1563 0.103 Uiso 1 1 calc R . .
C41 C 0.2140(4) 0.4498(9) 0.1212(6) 0.101(5) Uani 1 1 d . . .
H41A H 0.2129 0.4058 0.0979 0.152 Uiso 1 1 calc R . .
H41B H 0.1989 0.4884 0.0901 0.152 Uiso 1 1 calc R . .
H41C H 0.2003 0.4413 0.1470 0.152 Uiso 1 1 calc R . .
C42 C 0.3288(6) 0.1406(10) 0.4314(8) 0.171(9) Uani 1 1 d DU . .
H42 H 0.3081 0.1715 0.3994 0.205 Uiso 1 1 calc R . .
C43 C 0.3228(7) 0.1194(10) 0.4834(8) 0.181(9) Uani 1 1 d DU . .
H43 H 0.2989 0.1352 0.4865 0.217 Uiso 1 1 calc R . .
C44 C 0.3545(7) 0.0732(9) 0.5304(9) 0.186(10) Uani 1 1 d DU . .
H44 H 0.3517 0.0578 0.5659 0.223 Uiso 1 1 calc R . .
C45 C 0.3902(7) 0.0495(9) 0.5255(10) 0.167(8) Uani 1 1 d DU . .
H45 H 0.4109 0.0185 0.5574 0.201 Uiso 1 1 calc R . .
C46 C 0.3947(6) 0.0725(9) 0.4729(9) 0.174(8) Uani 1 1 d DU . .
H46 H 0.4188 0.0569 0.4700 0.209 Uiso 1 1 calc R . .
C47 C 0.3640(6) 0.1183(9) 0.4246(10) 0.169(9) Uani 1 1 d DU . .
H47 H 0.3668 0.1335 0.3891 0.202 Uiso 1 1 calc R . .
C48 C 0.2848(7) 0.2623(10) 0.6289(9) 0.155(7) Uani 1 1 d DU . .
H48 H 0.2759 0.3108 0.6255 0.186 Uiso 1 1 calc R . .
C49 C 0.3260(7) 0.2436(13) 0.6809(10) 0.197(10) Uani 1 1 d DU . .
H49 H 0.3438 0.2790 0.7110 0.237 Uiso 1 1 calc R . .
C50 C 0.3404(7) 0.1714(12) 0.6875(9) 0.159(7) Uani 1 1 d DU . .
H50 H 0.3678 0.1578 0.7220 0.191 Uiso 1 1 calc R . .
C51 C 0.3131(5) 0.1200(11) 0.6417(7) 0.139(6) Uani 1 1 d DU . .
H51 H 0.3221 0.0715 0.6448 0.167 Uiso 1 1 calc R . .
C52 C 0.2722(5) 0.1415(8) 0.5909(7) 0.108(4) Uani 1 1 d DU . .
H52 H 0.2543 0.1059 0.5611 0.130 Uiso 1 1 calc R . .
C53 C 0.2563(6) 0.2128(8) 0.5818(8) 0.142(6) Uani 1 1 d DU . .
H53 H 0.2289 0.2262 0.5472 0.170 Uiso 1 1 calc R . .
C54 C 0.4111(5) 0.1876(10) 0.9041(9) 0.184(10) Uani 1 1 d DU . .
H54 H 0.4034 0.2355 0.9077 0.221 Uiso 1 1 calc R . .
C55 C 0.4533(6) 0.1609(10) 0.9417(10) 0.299(19) Uani 1 1 d DU . .
H55 H 0.4736 0.1942 0.9712 0.358 Uiso 1 1 calc R . .
C56 C 0.4696(6) 0.0917(9) 0.9419(10) 0.199(12) Uani 1 1 d DU . .
H56 H 0.4987 0.0777 0.9689 0.239 Uiso 1 1 calc R . .
C57 C 0.4370(6) 0.0466(9) 0.8965(8) 0.135(6) Uani 1 1 d DU . .
H57 H 0.4447 -0.0011 0.8927 0.163 Uiso 1 1 calc R . .
C58 C 0.3937(6) 0.0666(9) 0.8561(8) 0.166(9) Uani 1 1 d DU . .
H58 H 0.3734 0.0333 0.8264 0.199 Uiso 1 1 calc R . .
C59 C 0.3813(5) 0.1372(9) 0.8608(8) 0.137(6) Uani 1 1 d DU . .
H59 H 0.3522 0.1511 0.8342 0.164 Uiso 1 1 calc R . .
C60 C 0.0149(12) 0.361(2) 0.3158(18) 0.236(14) Uani 1 1 d DU . .
H60 H 0.0256 0.3629 0.3610 0.283 Uiso 1 1 calc R . .
C61 C 0.0451(9) 0.3607(15) 0.2943(14) 0.187(10) Uani 1 1 d DU . .
H61 H 0.0749 0.3615 0.3255 0.224 Uiso 1 1 calc R . .
C62 C 0.0323(11) 0.359(2) 0.2277(15) 0.221(12) Uani 1 1 d DU . .
H62 H 0.0520 0.3569 0.2125 0.265 Uiso 1 1 calc R . .
C63 C 0.4240(7) 0.4613(13) 0.6815(11) 0.223(13) Uani 1 1 d DU . .
H63 H 0.4142 0.4938 0.6463 0.267 Uiso 1 1 calc R . .
C64 C 0.4634(8) 0.4242(16) 0.7042(17) 0.31(2) Uani 1 1 d DU . .
H64 H 0.4824 0.4279 0.6878 0.377 Uiso 1 1 calc R . .
C65 C 0.4688(15) 0.381(2) 0.7564(18) 0.36(2) Uani 1 1 d DU . .
H65 H 0.4949 0.3545 0.7734 0.426 Uiso 1 1 calc R . .
C66 C 0.4478(11) 0.3633(18) 0.7913(17) 0.48(3) Uani 1 1 d DU . .
H66 H 0.4578 0.3307 0.8265 0.581 Uiso 1 1 calc R . .
C67 C 0.4091(11) 0.4032(10) 0.7646(6) 0.290(15) Uani 1 1 d DU . .
H67 H 0.3904 0.3992 0.7814 0.348 Uiso 1 1 calc R . .
C68 C 0.399428(9) 0.449460(16) 0.711972(15) 0.201(11) Uani 1 1 d DU . .
H68 H 0.3734 0.4756 0.6951 0.242 Uiso 1 1 calc R . .
Cd1 Cd 0.291496(9) 0.896893(16) 0.686282(15) 0.03435(16) Uani 1 1 d R . .
Cd2 Cd 0.323243(9) 0.546608(16) 0.471055(15) 0.03699(17) Uani 1 1 d R . .
Cd3 Cd 0.317343(9) 0.619594(16) 0.329819(15) 0.03455(16) Uani 1 1 d R . .
H24 H 0.602(2) 0.567(3) 0.650(3) 0.041 Uiso 1 1 d D . .

loop_
_atom_site_aniso_label
_atom_site_aniso_U_11
_atom_site_aniso_U_22
_atom_site_aniso_U_33
_atom_site_aniso_U_23
_atom_site_aniso_U_13
_atom_site_aniso_U_12
N1 0.026(4) 0.095(7) 0.045(4) -0.011(4) 0.004(3) -0.022(5)
N2 0.027(3) 0.024(3) 0.061(4) -0.008(3) -0.004(3) -0.001(3)
N3 0.176(14) 0.137(12) 0.212(15) 0.115(12) 0.147(13) 0.117(11)
N4 0.083(7) 0.065(6) 0.052(5) -0.009(4) 0.001(4) -0.014(5)
N5 0.060(5) 0.065(5) 0.054(5) -0.010(4) 0.013(4) 0.009(4)
O1 0.023(4) 0.041(5) 0.050(5) 0.001(4) 0.005(4) 0.001(4)
O1A 0.035(12) 0.069(16) 0.074(16) 0.013(13) -0.004(11) 0.013(11)
O2 0.042(5) 0.067(6) 0.063(5) -0.004(5) 0.023(4) -0.004(5)
O2A 0.034(14) 0.13(3) 0.053(17) 0.022(19) 0.004(13) -0.014(16)
O3 0.035(3) 0.036(3) 0.051(3) -0.003(2) 0.016(3) 0.003(2)
O4 0.055(3) 0.032(3) 0.043(3) -0.004(2) 0.019(3) 0.003(2)
O5 0.024(2) 0.026(3) 0.044(3) -0.009(2) 0.003(2) 0.001(2)
O6 0.023(2) 0.026(2) 0.043(3) -0.009(2) 0.004(2) -0.004(2)
O7 0.025(3) 0.037(3) 0.069(4) -0.013(3) 0.010(3) -0.002(2)
O8 0.024(3) 0.056(4) 0.053(3) -0.002(3) 0.005(3) 0.005(3)
O9 0.032(3) 0.023(2) 0.041(3) -0.004(2) 0.007(2) -0.003(2)
O10 0.026(3) 0.028(3) 0.048(3) -0.009(2) 0.005(2) 0.003(2)
O11 0.024(3) 0.030(3) 0.067(4) 0.015(3) -0.002(3) 0.001(2)
O12 0.027(2) 0.021(2) 0.046(3) 0.002(2) 0.009(2) 0.003(2)
O13 0.093(5) 0.033(3) 0.084(5) 0.010(3) 0.051(4) 0.016(3)
O14 0.039(3) 0.064(4) 0.047(3) -0.014(3) -0.005(3) 0.005(3)
O15 0.049(3) 0.039(3) 0.053(3) -0.007(3) 0.018(3) 0.001(3)
C1 0.031(5) 0.068(7) 0.074(7) 0.040(6) 0.014(5) 0.000(5)
C2 0.029(5) 0.075(7) 0.079(7) 0.035(6) 0.009(5) 0.007(5)
C3 0.072(7) 0.117(9) 0.131(9) 0.004(7) 0.019(6) -0.023(7)
C4 0.115(10) 0.162(11) 0.163(11) -0.033(8) 0.050(8) 0.009(8)
C5 0.091(9) 0.071(8) 0.107(9) -0.052(7) 0.049(8) -0.023(7)
C6 0.066(8) 0.138(13) 0.093(9) 0.015(8) 0.057(7) 0.009(8)
C8A 0.022(14) 0.022(13) 0.042(15) -0.002(12) 0.011(12) 0.009(11)
C7 0.084(7) 0.151(10) 0.097(8) 0.008(7) 0.048(6) 0.010(7)
C8 0.039(7) 0.092(11) 0.080(10) -0.053(9) 0.004(7) 0.008(7)
C9 0.038(4) 0.031(4) 0.035(4) -0.003(3) 0.013(3) -0.007(3)
C10 0.032(4) 0.023(3) 0.033(4) 0.002(3) 0.010(3) -0.002(3)
C11 0.023(3) 0.024(3) 0.030(3) 0.005(3) 0.003(3) -0.003(3)
C12 0.024(3) 0.023(3) 0.039(4) 0.000(3) 0.006(3) -0.003(3)
C13 0.025(3) 0.037(4) 0.045(4) -0.009(3) 0.013(3) -0.002(3)
C14 0.026(4) 0.042(4) 0.044(4) -0.010(3) 0.009(3) -0.012(3)
C15 0.035(4) 0.031(4) 0.036(4) -0.006(3) 0.010(3) -0.011(3)
C16 0.026(4) 0.021(3) 0.037(4) -0.002(3) 0.007(3) 0.000(3)
C17 0.023(4) 0.037(4) 0.049(5) -0.013(4) 0.003(3) 0.004(3)
C18 0.022(4) 0.031(4) 0.051(5) -0.011(3) 0.002(3) 0.003(3)
C19 0.031(4) 0.040(5) 0.059(5) -0.001(4) 0.013(4) -0.001(3)
C20 0.029(4) 0.051(5) 0.045(5) -0.003(4) 0.004(3) -0.002(4)
C21 0.027(4) 0.031(4) 0.054(5) -0.008(3) -0.002(4) 0.000(3)
C22 0.033(5) 0.057(6) 0.113(9) 0.035(6) -0.013(5) -0.010(5)
C23 0.037(5) 0.057(6) 0.092(8) 0.034(6) -0.013(5) -0.003(5)
C24 0.028(4) 0.031(4) 0.051(5) -0.009(3) -0.001(4) 0.001(3)
C25 0.028(4) 0.027(4) 0.040(4) -0.004(3) 0.008(3) 0.000(3)
C26 0.024(3) 0.023(3) 0.040(4) 0.001(3) 0.000(3) -0.001(3)
C27 0.027(4) 0.027(4) 0.041(4) -0.007(3) 0.000(3) -0.004(3)
C28 0.025(4) 0.027(4) 0.043(4) 0.002(3) -0.001(3) 0.001(3)
C29 0.027(4) 0.024(4) 0.053(5) -0.004(3) 0.002(3) 0.000(3)
C30 0.025(3) 0.023(3) 0.037(4) -0.004(3) -0.001(3) -0.003(3)
C31 0.024(3) 0.024(4) 0.040(4) 0.000(3) 0.006(3) -0.003(3)
C32 0.029(4) 0.025(4) 0.041(4) 0.010(3) 0.005(3) 0.006(3)
C33 0.137(13) 0.072(9) 0.080(9) 0.015(7) 0.036(9) 0.017(9)
C34 0.33(4) 0.19(2) 0.39(4) 0.20(3) 0.30(4) 0.17(2)
C35 0.29(3) 0.17(2) 0.28(3) 0.13(2) 0.21(3) 0.16(2)
C36 0.057(6) 0.047(5) 0.038(4) -0.005(4) 0.005(4) -0.016(4)
C37 0.083(10) 0.096(11) 0.103(10) -0.012(9) -0.036(8) -0.014(8)
C38 0.154(14) 0.082(9) 0.062(7) -0.027(6) 0.053(8) -0.035(9)
C39 0.064(6) 0.054(6) 0.041(5) -0.010(4) 0.010(4) 0.006(5)
C40 0.062(6) 0.067(7) 0.068(6) -0.017(5) 0.026(5) 0.007(5)
C41 0.076(8) 0.125(12) 0.080(8) -0.042(8) 0.022(7) 0.001(8)
C42 0.21(2) 0.18(2) 0.137(14) 0.068(13) 0.100(15) 0.093(17)
C43 0.24(2) 0.18(2) 0.151(17) 0.057(14) 0.115(16) 0.067(17)
C44 0.30(3) 0.124(16) 0.131(14) 0.043(12) 0.108(17) 0.060(17)
C45 0.213(19) 0.081(12) 0.138(14) 0.016(10) 0.037(14) 0.038(13)
C46 0.149(16) 0.137(17) 0.21(2) 0.036(15) 0.070(15) 0.036(13)
C47 0.23(2) 0.118(15) 0.200(18) 0.058(13) 0.140(17) 0.075(15)
C48 0.228(19) 0.078(9) 0.23(2) -0.009(10) 0.168(15) -0.023(11)
C49 0.22(2) 0.196(17) 0.21(2) -0.051(19) 0.126(14) -0.067(17)
C50 0.115(12) 0.219(18) 0.141(14) 0.020(13) 0.063(10) -0.041(12)
C51 0.138(13) 0.169(15) 0.133(14) 0.007(10) 0.084(10) 0.005(10)
C52 0.139(11) 0.096(8) 0.105(10) -0.010(8) 0.074(8) -0.021(9)
C53 0.205(17) 0.108(10) 0.137(13) 0.027(9) 0.105(11) 0.005(10)
C54 0.129(13) 0.122(14) 0.24(2) -0.046(14) 0.048(13) 0.038(10)
C55 0.149(15) 0.138(17) 0.35(3) -0.09(2) -0.064(18) 0.035(13)
C56 0.114(13) 0.120(14) 0.28(3) 0.027(15) 0.039(13) 0.033(10)
C57 0.213(16) 0.080(9) 0.147(15) 0.001(8) 0.115(12) 0.022(9)
C58 0.199(16) 0.111(11) 0.105(12) -0.005(10) 0.016(12) -0.059(11)
C59 0.083(9) 0.145(12) 0.149(14) 0.055(11) 0.033(9) -0.007(8)
C60 0.21(3) 0.25(3) 0.25(2) -0.03(3) 0.12(2) 0.00(3)
C61 0.15(2) 0.17(2) 0.205(18) 0.04(2) 0.065(17) 0.019(17)
C62 0.16(2) 0.27(3) 0.20(2) 0.03(3) 0.064(18) 0.01(2)
C63 0.27(3) 0.20(2) 0.19(2) 0.040(18) 0.10(2) 0.10(2)
C64 0.33(4) 0.32(4) 0.35(4) 0.11(3) 0.21(3) 0.06(3)
C65 0.35(2) 0.36(2) 0.36(2) 0.001(5) 0.182(12) 0.003(5)
C66 0.56(4) 0.52(5) 0.40(4) 0.26(4) 0.26(3) 0.07(3)
C67 0.33(3) 0.39(4) 0.19(2) -0.18(2) 0.16(2) -0.18(2)
C68 0.094(13) 0.18(2) 0.29(3) -0.121(17) 0.071(15) -0.015(12)
Cd1 0.0192(3) 0.0256(3) 0.0414(3) -0.0064(2) 0.0027(2) 0.00082(19)
Cd2 0.0255(3) 0.0283(3) 0.0412(3) -0.0026(2) 0.0049(2) 0.0042(2)
Cd3 0.0221(3) 0.0245(3) 0.0384(3) 0.0003(2) 0.0014(2) 0.00268(19)

loop_
_atom_type_symbol
_atom_type_description
_atom_type_scat_dispersion_real
_atom_type_scat_dispersion_imag
_atom_type_scat_source
C C 0.0033 0.0016 'International Tables Vol C Tables 4.2.6.8 and 6.1.1.4'
H H 0.0000 0.0000 'International Tables Vol C Tables 4.2.6.8 and 6.1.1.4'
N N 0.0061 0.0033 'International Tables Vol C Tables 4.2.6.8 and 6.1.1.4'
O O 0.0106 0.0060 'International Tables Vol C Tables 4.2.6.8 and 6.1.1.4'
Cd Cd -0.8075 1.2024 'International Tables Vol C Tables 4.2.6.8 and 6.1.1.4'

loop_
_geom_angle_atom_site_label_1
_geom_angle_atom_site_label_2
_geom_angle_atom_site_label_3
_geom_angle
_geom_angle_site_symmetry_1
_geom_angle_site_symmetry_3
C8A N1 C8 79.4(18) . .
C8A N1 C14 148.4(18) . .
C8 N1 C14 125.8(10) . .
C24 N2 C28 118.2(7) . 3_545
C33 N3 C35 122.5(15) . .
C33 N3 C34 122.2(14) . .
C35 N3 C34 115.3(14) . .
C36 N4 C37 120.2(11) . .
C36 N4 C38 120.4(11) . .
C37 N4 C38 119.5(10) . .
C39 N5 C40 121.3(9) . .
C39 N5 C41 120.7(9) . .
C40 N5 C41 117.9(9) . .
O1A O1 C1 89.2(18) . 2_656
O1A O1 O2A 120(2) . 2_656
C1 O1 O2A 43.5(14) 2_656 2_656
O1A O1 Cd1 87.8(13) . .
C1 O1 Cd1 99.2(8) 2_656 .
O2A O1 Cd1 71.3(12) 2_656 .
O1 O1A C1 49.1(15) . 2_656
O1 O1A Cd1 67.1(13) . .
C1 O1A Cd1 81.8(12) 2_656 .
O2A O2 C1 44.3(15) 2_656 2_656
O2A O2 Cd1 62.2(15) 2_656 .
C1 O2 Cd1 83.0(6) 2_656 .
C1 O2A O2 75(3) . 2_656
C1 O2A O1 57(2) . 2_656
O2 O2A O1 118(3) 2_656 2_656
C1 O2A Cd1 109(2) . 2_656
O2 O2A Cd1 89.3(17) 2_656 2_656
O1 O2A Cd1 73.1(14) 2_656 2_656
C9 O3 Cd2 111.1(5) . 7_566
C9 O4 Cd1 121.6(5) . .
C16 O5 Cd2 122.2(5) . .
C16 O5 Cd3 124.7(4) . .
Cd2 O5 Cd3 96.15(17) . .
C16 O6 Cd1 125.3(4) . 7_566
C17 O7 Cd2 132.6(5) . .
C17 O8 Cd3 115.1(5) . .
C25 O9 Cd3 124.5(5) . 7_566
C25 O9 Cd2 136.8(5) . 7_566
Cd3 O9 Cd2 95.86(17) 7_566 7_566
C25 O9 Cd1 85.2(4) . .
Cd3 O9 Cd1 96.66(17) 7_566 .
Cd2 O9 Cd1 106.79(19) 7_566 .
C25 O10 Cd1 101.3(4) . .
C32 O11 Cd3 98.8(4) . .
C32 O12 Cd1 131.9(5) 7_566 .
C32 O12 Cd3 83.4(4) 7_566 7_566
Cd1 O12 Cd3 96.65(17) . 7_566
C33 O13 Cd2 122.3(8) . .
C36 O14 Cd2 119.8(6) . .
C39 O15 Cd3 118.4(6) . .
O2A C1 O1 79(3) . 2_656
O2A C1 O2 61(3) . 2_656
O1 C1 O2 122.8(10) 2_656 2_656
O2A C1 C2 131(2) . .
O1 C1 C2 118.4(12) 2_656 .
O2 C1 C2 118.7(10) 2_656 .
O2A C1 O1A 110(3) . 2_656
O1 C1 O1A 41.7(11) 2_656 2_656
O2 C1 O1A 116.1(11) 2_656 2_656
C2 C1 O1A 111.4(12) . 2_656
O2A C1 Cd1 51.1(19) . 2_656
O1 C1 Cd1 55.3(6) 2_656 2_656
O2 C1 Cd1 67.7(6) 2_656 2_656
C2 C1 Cd1 173.6(9) . 2_656
O1A C1 Cd1 63.4(9) 2_656 2_656
C3 C2 C7 112.7(11) . .
C3 C2 C1 121.7(10) . .
C7 C2 C1 124.7(10) . .
C2 C3 C4 129.0(14) . .
C2 C3 H3 115.5 . .
C4 C3 H3 115.5 . .
C5 C4 C3 113.4(14) . .
C5 C4 H4 123.3 . .
C3 C4 H4 123.3 . .
C6 C5 C4 121.4(13) . .
C6 C5 C8 118.4(11) . .
C4 C5 C8 119.8(10) . .
C6 C5 C8A 72.5(11) . .
C4 C5 C8A 164.8(14) . .
C8 C5 C8A 46.0(11) . .
C5 C6 C7 120.2(11) . .
C5 C6 H6 119.9 . .
C7 C6 H6 119.9 . .
N1 C8A C8 53.5(15) . .
N1 C8A C5 105(2) . .
C8 C8A C5 53.0(11) . .
C2 C7 C6 121.7(11) . .
C2 C7 H7 119.2 . .
C6 C7 H7 119.2 . .
N1 C8 C8A 47.1(14) . .
N1 C8 C5 125.6(12) . .
C8A C8 C5 81.0(15) . .
O3 C9 O4 123.8(7) . .
O3 C9 C10 117.1(6) . .
O4 C9 C10 119.1(7) . .
C11 C10 C15 119.6(7) . .
C11 C10 C9 120.0(6) . .
C15 C10 C9 120.4(6) . .
C10 C11 C12 120.3(6) . .
C10 C11 H11 119.8 . .
C12 C11 H11 119.8 . .
C11 C12 C13 120.3(6) . .
C11 C12 C16 120.3(6) . .
C13 C12 C16 119.3(6) . .
C12 C13 C14 119.3(7) . .
C12 C13 H13 120.4 . .
C14 C13 H13 120.4 . .
C15 C14 C13 120.3(7) . .
C15 C14 N1 118.1(7) . .
C13 C14 N1 121.6(8) . .
C14 C15 C10 120.2(7) . .
C14 C15 H15 119.9 . .
C10 C15 H15 119.9 . .
O6 C16 O5 125.3(6) . .
O6 C16 C12 118.3(6) . .
O5 C16 C12 116.3(6) . .
O7 C17 O8 124.9(7) . .
O7 C17 C18 118.7(8) . .
O8 C17 C18 116.5(8) . .
C19 C18 C23 119.3(7) . .
C19 C18 C17 121.4(8) . .
C23 C18 C17 119.2(8) . .
C18 C19 C20 120.1(8) . .
C18 C19 H19 119.9 . .
C20 C19 H19 119.9 . .
C21 C20 C19 120.9(8) . .
C21 C20 H20 119.5 . .
C19 C20 H20 119.5 . .
C22 C21 C20 117.7(8) . .
C22 C21 C24 121.4(8) . .
C20 C21 C24 120.8(8) . .
C21 C22 C23 121.8(10) . .
C21 C22 H22 119.1 . .
C23 C22 H22 119.1 . .
C22 C23 C18 119.9(9) . .
C22 C23 H23 120.1 . .
C18 C23 H23 120.1 . .
N2 C24 C21 122.5(8) . .
N2 C24 H24 122(5) . .
C21 C24 H24 115(5) . .
O10 C25 O9 120.6(6) . .
O10 C25 C26 121.6(6) . .
O9 C25 C26 117.8(6) . .
C31 C26 C27 120.0(7) . .
C31 C26 C25 119.5(6) . .
C27 C26 C25 120.5(6) . .
C26 C27 C28 120.6(7) . .
C26 C27 H27 119.7 . .
C28 C27 H27 119.7 . .
C29 C28 C27 119.4(7) . .
C29 C28 N2 119.9(7) . 3_455
C27 C28 N2 120.5(6) . 3_455
C30 C29 C28 119.7(7) . .
C30 C29 H29 120.1 . .
C28 C29 H29 120.1 . .
C29 C30 C31 120.6(6) . .
C29 C30 C32 121.4(7) . 6_576
C31 C30 C32 118.0(6) . 6_576
C26 C31 C30 119.6(6) . .
C26 C31 H31 120.2 . .
C30 C31 H31 120.2 . .
O11 C32 O12 122.5(6) . 7_566
O11 C32 C30 118.3(6) . 6_575
O12 C32 C30 119.2(6) 7_566 6_575
O11 C32 Cd3 54.0(3) . .
O12 C32 Cd3 68.6(4) 7_566 .
C30 C32 Cd3 172.2(5) 6_575 .
N3 C33 O13 123.0(15) . .
N3 C34 H34A 109.5 . .
N3 C34 H34B 109.5 . .
H34A C34 H34B 109.5 . .
N3 C34 H34C 109.5 . .
H34A C34 H34C 109.5 . .
H34B C34 H34C 109.5 . .
N3 C35 H35A 109.5 . .
N3 C35 H35B 109.5 . .
H35A C35 H35B 109.5 . .
N3 C35 H35C 109.5 . .
H35A C35 H35C 109.5 . .
H35B C35 H35C 109.5 . .
O14 C36 N4 124.4(10) . .
N4 C37 H37A 109.5 . .
N4 C37 H37B 109.5 . .
H37A C37 H37B 109.5 . .
N4 C37 H37C 109.5 . .
H37A C37 H37C 109.5 . .
H37B C37 H37C 109.5 . .
N4 C38 H38A 109.5 . .
N4 C38 H38B 109.5 . .
H38A C38 H38B 109.5 . .
N4 C38 H38C 109.5 . .
H38A C38 H38C 109.5 . .
H38B C38 H38C 109.5 . .
O15 C39 N5 124.0(9) . .
N5 C40 H40A 109.5 . .
N5 C40 H40B 109.5 . .
H40A C40 H40B 109.5 . .
N5 C40 H40C 109.5 . .
H40A C40 H40C 109.5 . .
H40B C40 H40C 109.5 . .
N5 C41 H41A 109.5 . .
N5 C41 H41B 109.5 . .
H41A C41 H41B 109.5 . .
N5 C41 H41C 109.5 . .
H41A C41 H41C 109.5 . .
H41B C41 H41C 109.5 . .
C47 C42 C43 123.8(19) . .
C47 C42 H42 118.1 . .
C43 C42 H42 118.1 . .
C44 C43 C42 116.5(19) . .
C44 C43 H43 121.8 . .
C42 C43 H43 121.8 . .
C45 C44 C43 122(2) . .
C45 C44 H44 119.2 . .
C43 C44 H44 119.2 . .
C46 C45 C44 120(2) . .
C46 C45 H45 120.2 . .
C44 C45 H45 120.2 . .
C47 C46 C45 121(2) . .
C47 C46 H46 119.5 . .
C45 C46 H46 119.5 . .
C46 C47 C42 117.4(19) . .
C46 C47 H47 121.3 . .
C42 C47 H47 121.3 . .
C53 C48 C49 124(2) . .
C53 C48 H48 118.0 . .
C49 C48 H48 118.0 . .
C50 C49 C48 119(2) . .
C50 C49 H49 120.3 . .
C48 C49 H49 120.3 . .
C51 C50 C49 119(2) . .
C51 C50 H50 120.6 . .
C49 C50 H50 120.6 . .
C50 C51 C52 119.4(19) . .
C50 C51 H51 120.3 . .
C52 C51 H51 120.3 . .
C51 C52 C53 124.3(17) . .
C51 C52 H52 117.9 . .
C53 C52 H52 117.9 . .
C52 C53 C48 114.1(17) . .
C52 C53 H53 122.9 . .
C48 C53 H53 122.9 . .
C59 C54 C55 114.4(16) . .
C59 C54 H54 122.8 . .
C55 C54 H54 122.8 . .
C54 C55 C56 129.5(19) . .
C54 C55 H55 115.2 . .
C56 C55 H55 115.2 . .
C57 C56 C55 110.7(17) . .
C57 C56 H56 124.6 . .
C55 C56 H56 124.6 . .
C56 C57 C58 125.4(16) . .
C56 C57 H57 117.3 . .
C58 C57 H57 117.3 . .
C59 C58 C57 118.5(16) . .
C59 C58 H58 120.8 . .
C57 C58 H58 120.8 . .
C58 C59 C54 121.5(16) . .
C58 C59 H59 119.2 . .
C54 C59 H59 119.2 . .
C61 C60 C62 124(3) . 2
C61 C60 H60 117.8 . .
C62 C60 H60 117.8 2 .
C60 C61 C62 122(3) . .
C60 C61 H61 119.0 . .
C62 C61 H61 119.0 . .
C61 C62 C60 113(3) . 2
C61 C62 H62 123.3 . .
C60 C62 H62 123.3 2 .
C68 C63 C64 119(2) . .
C68 C63 H63 120.3 . .
C64 C63 H63 120.3 . .
C65 C64 C63 106(4) . .
C65 C64 H64 126.8 . .
C63 C64 H64 126.8 . .
C66 C65 C64 140(4) . .
C66 C65 H65 109.8 . .
C64 C65 H65 109.8 . .
C67 C66 C65 108(4) . .
C67 C66 H66 126.0 . .
C65 C66 H66 126.0 . .
C66 C67 C68 118(3) . .
C66 C67 H67 121.0 . .
C68 C67 H67 121.0 . .
C67 C68 C63 127.8(19) . .
C67 C68 H68 116.1 . .
C63 C68 H68 116.1 . .
O2A Cd1 O1 35.6(11) 2_656 .
O2A Cd1 O10 111.4(11) 2_656 .
O1 Cd1 O10 112.4(3) . .
O2A Cd1 O6 102.7(10) 2_656 7_566
O1 Cd1 O6 100.0(3) . 7_566
O10 Cd1 O6 144.92(17) . 7_566
O2A Cd1 O4 90.6(10) 2_656 .
O1 Cd1 O4 125.8(3) . .
O10 Cd1 O4 88.84(19) . .
O6 Cd1 O4 82.69(19) 7_566 .
O2A Cd1 O12 124.1(11) 2_656 .
O1 Cd1 O12 88.5(3) . .
O10 Cd1 O12 88.37(18) . .
O6 Cd1 O12 79.00(18) 7_566 .
O4 Cd1 O12 143.52(19) . .
O2A Cd1 O1A 53.0(11) 2_656 .
O1 Cd1 O1A 25.1(7) . .
O10 Cd1 O1A 89.7(8) . .
O6 Cd1 O1A 118.3(7) 7_566 .
O4 Cd1 O1A 139.6(7) . .
O12 Cd1 O1A 76.7(7) . .
O2A Cd1 O2 28.5(11) 2_656 .
O1 Cd1 O2 54.7(3) . .
O10 Cd1 O2 84.6(3) . .
O6 Cd1 O2 126.9(3) 7_566 .
O4 Cd1 O2 80.4(3) . .
O12 Cd1 O2 135.4(2) . .
O1A Cd1 O2 59.3(7) . .
O2A Cd1 O9 155.7(12) 2_656 .
O1 Cd1 O9 159.0(3) . .
O10 Cd1 O9 52.68(16) . .
O6 Cd1 O9 92.43(16) 7_566 .
O4 Cd1 O9 72.34(19) . .
O12 Cd1 O9 77.19(16) . .
O1A Cd1 O9 134.2(8) . .
O2 Cd1 O9 128.4(3) . .
O2A Cd1 C1 19.6(8) 2_656 2_656
O1 Cd1 C1 25.5(4) . 2_656
O10 Cd1 C1 99.1(2) . 2_656
O6 Cd1 C1 116.0(2) 7_566 2_656
O4 Cd1 C1 106.0(3) . 2_656
O12 Cd1 C1 110.4(3) . 2_656
O1A Cd1 C1 34.8(8) . 2_656
O2 Cd1 C1 29.3(4) . 2_656
O9 Cd1 C1 151.3(2) . 2_656
O13 Cd2 O3 102.6(2) . 7_566
O13 Cd2 O7 88.9(2) . .
O3 Cd2 O7 160.01(19) 7_566 .
O13 Cd2 O14 97.6(3) . .
O3 Cd2 O14 82.4(2) 7_566 .
O7 Cd2 O14 79.8(2) . .
O13 Cd2 O5 169.2(2) . .
O3 Cd2 O5 85.74(19) 7_566 .
O7 Cd2 O5 85.16(19) . .
O14 Cd2 O5 90.2(2) . .
O13 Cd2 O9 99.0(2) . 7_566
O3 Cd2 O9 110.59(19) 7_566 7_566
O7 Cd2 O9 83.17(19) . 7_566
O14 Cd2 O9 155.9(2) . 7_566
O5 Cd2 O9 71.35(16) . 7_566
O13 Cd2 Cd3 127.27(18) . .
O3 Cd2 Cd3 121.23(14) 7_566 .
O7 Cd2 Cd3 59.72(15) . .
O14 Cd2 Cd3 114.67(19) . .
O5 Cd2 Cd3 41.99(12) . .
O9 Cd2 Cd3 41.30(12) 7_566 .
O8 Cd3 O11 107.1(2) . .
O8 Cd3 O15 102.4(2) . .
O11 Cd3 O15 106.2(2) . .
O8 Cd3 O9 115.6(2) . 7_566
O11 Cd3 O9 130.65(19) . 7_566
O15 Cd3 O9 88.2(2) . 7_566
O8 Cd3 O5 87.8(2) . .
O11 Cd3 O5 86.1(2) . .
O15 Cd3 O5 160.6(2) . .
O9 Cd3 O5 72.47(17) 7_566 .
O8 Cd3 O12 162.2(2) . 7_566
O11 Cd3 O12 55.10(17) . 7_566
O15 Cd3 O12 84.79(19) . 7_566
O9 Cd3 O12 80.55(16) 7_566 7_566
O5 Cd3 O12 90.37(16) . 7_566
O8 Cd3 C32 134.2(2) . .
O11 Cd3 C32 27.1(2) . .
O15 Cd3 C32 97.0(2) . .
O9 Cd3 C32 106.0(2) 7_566 .
O5 Cd3 C32 87.2(2) . .
O12 Cd3 C32 28.00(19) 7_566 .
O8 Cd3 Cd2 82.28(17) . .
O11 Cd3 Cd2 127.43(18) . .
O15 Cd3 Cd2 122.48(15) . .
O9 Cd3 Cd2 42.84(12) 7_566 .
O5 Cd3 Cd2 41.85(12) . .
O12 Cd3 Cd2 107.83(12) 7_566 .
C32 Cd3 Cd2 120.44(17) . .

loop_
_geom_bond_atom_site_label_1
_geom_bond_atom_site_label_2
_geom_bond_distance
_geom_bond_site_symmetry_2
N1 C8A 1.00(3) .
N1 C8 1.102(16) .
N1 C14 1.425(10) .
N2 C24 1.277(11) .
N2 C28 1.406(9) 3_545
N3 C33 1.296(17) .
N3 C35 1.47(2) .
N3 C34 1.51(2) .
N4 C36 1.321(11) .
N4 C37 1.470(18) .
N4 C38 1.461(16) .
N5 C39 1.342(12) .
N5 C40 1.419(12) .
N5 C41 1.459(15) .
O1 O1A 1.03(3) .
O1 C1 1.165(14) 2_656
O1 O2A 1.36(4) 2_656
O1 Cd1 2.227(8) .
O1A C1 1.54(3) 2_656
O1A Cd1 2.42(2) .
O2 O2A 1.19(4) 2_656
O2 C1 1.317(16) 2_656
O2 Cd1 2.492(9) .
O2A C1 0.95(3) .
O2A O2 1.19(4) 2_656
O2A O1 1.36(4) 2_656
O2A Cd1 2.20(3) 2_656
O3 C9 1.261(9) .
O3 Cd2 2.231(5) 7_566
O4 C9 1.271(9) .
O4 Cd1 2.306(5) .
O5 C16 1.281(8) .
O5 Cd2 2.334(5) .
O5 Cd3 2.340(5) .
O6 C16 1.239(8) .
O6 Cd1 2.305(5) 7_566
O7 C17 1.241(10) .
O7 Cd2 2.304(6) .
O8 C17 1.260(10) .
O8 Cd3 2.173(5) .
O9 C25 1.294(9) .
O9 Cd3 2.307(5) 7_566
O9 Cd2 2.377(5) 7_566
O9 Cd1 2.613(5) .
O10 C25 1.237(8) .
O10 Cd1 2.301(5) .
O11 C32 1.245(9) .
O11 Cd3 2.211(5) .
O12 C32 1.276(9) 7_566
O12 Cd1 2.398(5) .
O12 Cd3 2.529(5) 7_566
O13 C33 1.339(18) .
O13 Cd2 2.212(6) .
O14 C36 1.240(12) .
O14 Cd2 2.312(6) .
O15 C39 1.253(11) .
O15 Cd3 2.256(6) .
C1 O1 1.165(14) 2_656
C1 O2 1.317(16) 2_656
C1 C2 1.511(13) .
C1 O1A 1.54(3) 2_656
C1 Cd1 2.674(10) 2_656
C2 C3 1.384(5) .
C2 C7 1.386(5) .
C3 C4 1.387(5) .
C3 H3 0.9300 .
C4 C5 1.385(5) .
C4 H4 0.9300 .
C5 C6 1.382(5) .
C5 C8 1.497(18) .
C5 C8A 1.85(3) .
C6 C7 1.397(5) .
C6 H6 0.9300 .
C8A C8 1.35(3) .
C7 H7 0.9300 .
C9 C10 1.498(11) .
C10 C11 1.389(10) .
C10 C15 1.401(10) .
C11 C12 1.377(10) .
C11 H11 0.9300 .
C12 C13 1.394(10) .
C12 C16 1.494(9) .
C13 C14 1.405(10) .
C13 H13 0.9300 .
C14 C15 1.368(11) .
C15 H15 0.9300 .
C17 C18 1.514(10) .
C18 C19 1.352(12) .
C18 C23 1.372(13) .
C19 C20 1.391(11) .
C19 H19 0.9300 .
C20 C21 1.371(12) .
C20 H20 0.9300 .
C21 C22 1.361(13) .
C21 C24 1.469(11) .
C22 C23 1.372(13) .
C22 H22 0.9300 .
C23 H23 0.9300 .
C24 H24 1.00(2) .
C25 C26 1.484(10) .
C26 C31 1.392(10) .
C26 C27 1.391(10) .
C27 C28 1.387(11) .
C27 H27 0.9300 .
C28 C29 1.400(10) .
C28 N2 1.406(9) 3_455
C29 C30 1.390(10) .
C29 H29 0.9300 .
C30 C31 1.389(10) .
C30 C32 1.492(9) 6_576
C31 H31 0.9300 .
C32 O12 1.275(9) 7_566
C32 C30 1.492(9) 6_575
C32 Cd3 2.699(7) .
C34 H34A 0.9600 .
C34 H34B 0.9600 .
C34 H34C 0.9600 .
C35 H35A 0.9600 .
C35 H35B 0.9600 .
C35 H35C 0.9600 .
C37 H37A 0.9600 .
C37 H37B 0.9600 .
C37 H37C 0.9600 .
C38 H38A 0.9600 .
C38 H38B 0.9600 .
C38 H38C 0.9600 .
C40 H40A 0.9600 .
C40 H40B 0.9600 .
C40 H40C 0.9600 .
C41 H41A 0.9600 .
C41 H41B 0.9600 .
C41 H41C 0.9600 .
C42 C47 1.390(5) .
C42 C43 1.393(5) .
C42 H42 0.9300 .
C43 C44 1.391(5) .
C43 H43 0.9300 .
C44 C45 1.389(5) .
C44 H44 0.9300 .
C45 C46 1.387(5) .
C45 H45 0.9300 .
C46 C47 1.387(5) .
C46 H46 0.9300 .
C47 H47 0.9300 .
C48 C53 1.390(5) .
C48 C49 1.392(5) .
C48 H48 0.9300 .
C49 C50 1.392(5) .
C49 H49 0.9300 .
C50 C51 1.386(5) .
C50 H50 0.9300 .
C51 C52 1.389(5) .
C51 H51 0.9300 .
C52 C53 1.389(5) .
C52 H52 0.9300 .
C53 H53 0.9300 .
C54 C59 1.382(5) .
C54 C55 1.384(5) .
C54 H54 0.9300 .
C55 C56 1.385(5) .
C55 H55 0.9300 .
C56 C57 1.381(5) .
C56 H56 0.9300 .
C57 C58 1.383(5) .
C57 H57 0.9300 .
C58 C59 1.381(5) .
C58 H58 0.9300 .
C59 H59 0.9300 .
C60 C61 1.390(5) .
C60 C62 1.45(4) 2
C60 H60 0.9300 .
C61 C62 1.391(5) .
C61 H61 0.9300 .
C62 C60 1.45(4) 2
C62 H62 0.9300 .
C63 C68 1.389(5) .
C63 C64 1.390(5) .
C63 H63 0.9300 .
C64 C65 1.390(5) .
C64 H64 0.9300 .
C65 C66 1.390(5) .
C65 H65 0.9300 .
C66 C67 1.387(5) .
C66 H66 0.9300 .
C67 C68 1.387(5) .
C67 H67 0.9300 .
C68 H68 0.9300 .
Cd1 O2A 2.20(3) 2_656
Cd1 O6 2.305(5) 7_566
Cd1 C1 2.674(10) 2_656
Cd2 O3 2.231(5) 7_566
Cd2 O9 2.377(5) 7_566
Cd2 Cd3 3.4774 .
Cd3 O9 2.307(5) 7_566
Cd3 O12 2.529(5) 7_566
